data_7034133
loop_
_publ_author_name
'Sobieray, Miriam'
'Gode, Jens'
'Seidel, Christiane'
'Po\&s, Marieke'
'Feldmann, Claus'
'Ruschewitz, Uwe'

_publ_section_title
;
 Bright luminescence in lanthanide coordination polymers with
 tetrafluoroterephthalate as a bridging ligand.
;
_journal_issue 13
_journal_name_full 'Dalton transactions (Cambridge, England : 2003)'
_journal_page_first 6249
_journal_page_last 6259
_journal_paper_doi 10.1039/c4dt03733b
_journal_volume 44
_journal_year 2015
_chemical_formula_sum 'C16 H21 Eu F4 N6 O12'
_chemical_formula_weight 717.35
_chemical_name_systematic
;
 ?
;
_space_group_crystal_system triclinic
_space_group_IT_number 2
_space_group_name_Hall '-P 1'
_space_group_name_H-M_alt 'P -1'
_symmetry_space_group_name_Hall '-P 1'
_symmetry_space_group_name_H-M 'P -1'
_atom_sites_solution_hydrogens geom
_audit_creation_method SHELXL-2013
_audit_update_record
;
2014-09-19 deposited with the CCDC.
2015-02-20 downloaded from the CCDC.
;
_cell_angle_alpha 101.707(3)
_cell_angle_beta 104.300(3)
_cell_angle_gamma 101.651(3)
_cell_formula_units_Z 2
_cell_length_a 10.9465(5)
_cell_length_b 11.1155(5)
_cell_length_c 11.4684(5)
_cell_measurement_temperature 293(2)
_cell_measurement_theta_max 59.53
_cell_measurement_theta_min 2.29
_cell_volume 1276.49(11)
_computing_structure_refinement 'SHELXL-2013 (Sheldrick, 2013)'
_diffrn_ambient_temperature 293(2)
_diffrn_measured_fraction_theta_full 1.000
_diffrn_measured_fraction_theta_max 0.995
_diffrn_measurement_device_type 'STOE IPDS II'
_diffrn_measurement_method '\f and \w scans'
_diffrn_radiation_type MoK\a
_diffrn_radiation_wavelength 0.71073
_diffrn_reflns_av_R_equivalents 0.0366
_diffrn_reflns_av_unetI/netI 0.0265
_diffrn_reflns_Laue_measured_fraction_full 1.000
_diffrn_reflns_Laue_measured_fraction_max 0.995
_diffrn_reflns_limit_h_max 15
_diffrn_reflns_limit_h_min -12
_diffrn_reflns_limit_k_max 15
_diffrn_reflns_limit_k_min -15
_diffrn_reflns_limit_l_max 15
_diffrn_reflns_limit_l_min -15
_diffrn_reflns_number 20469
_diffrn_reflns_point_group_measured_fraction_full 1.000
_diffrn_reflns_point_group_measured_fraction_max 0.995
_diffrn_reflns_theta_full 25.242
_diffrn_reflns_theta_max 29.176
_diffrn_reflns_theta_min 1.901
_exptl_absorpt_coefficient_mu 2.556
_exptl_absorpt_correction_T_max 0.7079
_exptl_absorpt_correction_T_min 0.4428
_exptl_absorpt_correction_type numerical
_exptl_absorpt_process_details 'STOE XRed, XShape'
_exptl_crystal_colour colourless
_exptl_crystal_density_diffrn 1.866
_exptl_crystal_description block
_exptl_crystal_F_000 708
_exptl_crystal_preparation Luminescent
_exptl_crystal_recrystallization_method 'Re-crystallisation from solvent: formamide'
_exptl_crystal_size_max 0.30
_exptl_crystal_size_mid 0.20
_exptl_crystal_size_min 0.20
_refine_diff_density_max 0.737
_refine_diff_density_min -0.859
_refine_diff_density_rms 0.095
_refine_ls_extinction_coef 0.0044(4)
_refine_ls_extinction_expression Fc^*^=kFc[1+0.001xFc^2^\l^3^/sin(2\q)]^-1/4^
_refine_ls_extinction_method SHELXL
_refine_ls_goodness_of_fit_ref 1.072
_refine_ls_hydrogen_treatment constr
_refine_ls_matrix_type full
_refine_ls_number_parameters 353
_refine_ls_number_reflns 6852
_refine_ls_number_restraints 0
_refine_ls_restrained_S_all 1.072
_refine_ls_R_factor_all 0.0256
_refine_ls_R_factor_gt 0.0233
_refine_ls_shift/su_max 0.001
_refine_ls_shift/su_mean 0.000
_refine_ls_structure_factor_coef Fsqd
_refine_ls_weighting_details 'w=1/[\s^2^(Fo^2^)+(0.0305P)^2^+1.0098P] where P=(Fo^2^+2Fc^2^)/3'
_refine_ls_weighting_scheme calc
_refine_ls_wR_factor_gt 0.0577
_refine_ls_wR_factor_ref 0.0599
_reflns_Friedel_coverage 0.000
_reflns_number_gt 6422
_reflns_number_total 6852
_reflns_threshold_expression 'I > 2\s(I)'
_cod_data_source_file c4dt03733b2.cif
_cod_data_source_block shelxl
_cod_depositor_comments 'Adding full bibliography for 7034127--7034136.cif.'
_cod_original_cell_volume 1276.49(10)
_cod_database_code 7034133
_shelx_space_group_comment
;
The symmetry employed for this shelxl refinement is uniquely defined
by the following loop, which should always be used as a source of
symmetry information in preference to the above space-group names.
They are only intended as comments.
;
_shelxl_version_number 2013-4

loop_
_space_group_symop_operation_xyz
'x, y, z'
'-x, -y, -z'

loop_
_atom_site_label
_atom_site_type_symbol
_atom_site_fract_x
_atom_site_fract_y
_atom_site_fract_z
_atom_site_U_iso_or_equiv
_atom_site_adp_type
_atom_site_occupancy
_atom_site_site_symmetry_order
_atom_site_calc_flag
_atom_site_refinement_flags_posn
_atom_site_refinement_flags_adp
Eu1 Eu 0.11058(2) 0.37382(2) 0.50172(2) 0.02143(5) Uani 1 1 d . .
F7 F 0.3113(2) 0.28418(19) 0.95964(17) 0.0540(5) Uani 1 1 d . .
C4 C -0.1095(3) 0.4629(3) 0.0337(2) 0.0344(5) Uani 1 1 d . .
O12B O -0.12259(16) 0.40590(16) 0.43824(15) 0.0291(3) Uani 1 1 d . .
F8 F 0.55595(19) 0.58116(19) 0.80767(15) 0.0504(5) Uani 1 1 d . .
F4 F -0.21916(18) 0.4211(3) 0.06260(17) 0.0610(6) Uani 1 1 d . .
O9 O 0.0643(2) 0.17207(18) 0.55840(17) 0.0398(4) Uani 1 1 d . .
O1 O 0.06855(17) 0.43202(17) 0.30261(15) 0.0300(3) Uani 1 1 d . .
O11 O 0.32207(18) 0.48303(18) 0.47585(18) 0.0356(4) Uani 1 1 d . .
O5A O 0.2906(2) 0.3999(2) 0.67593(18) 0.0412(4) Uani 1 1 d . .
O12A O -0.09874(19) 0.22293(18) 0.34986(19) 0.0390(4) Uani 1 1 d . .
O10 O 0.1741(2) 0.21804(19) 0.36506(19) 0.0397(4) Uani 1 1 d . .
F3 F 0.23600(18) 0.5897(3) 0.17524(17) 0.0668(7) Uani 1 1 d . .
O2 O 0.0300(2) 0.41011(19) 0.68446(17) 0.0402(4) Uani 1 1 d . .
C1 C 0.0166(2) 0.5105(2) 0.2614(2) 0.0270(4) Uani 1 1 d . .
O5B O 0.3730(2) 0.2404(2) 0.7137(2) 0.0495(5) Uani 1 1 d . .
C14 C 0.0047(4) 0.8260(4) 0.9929(4) 0.0628(9) Uani 1 1 d . .
H14 H -0.0780 0.7690 0.9610 0.075 Uiso 1 1 calc R U
C2 C 0.0089(2) 0.5076(2) 0.1261(2) 0.0284(4) Uani 1 1 d . .
O15 O 0.3542(3) 0.9772(4) 0.0436(4) 0.0841(10) Uani 1 1 d . .
C6 C 0.4306(2) 0.4275(3) 0.8766(2) 0.0315(5) Uani 1 1 d . .
C3 C 0.1181(3) 0.5445(3) 0.0899(2) 0.0351(5) Uani 1 1 d . .
N11 N 0.4617(2) 0.6369(3) 0.4369(3) 0.0435(5) Uani 1 1 d . .
H3A H 0.5248 0.6017 0.4527 0.052 Uiso 1 1 calc R U
H3B H 0.4738 0.7071 0.4154 0.052 Uiso 1 1 calc R U
C7 C 0.4065(3) 0.3902(3) 0.9777(2) 0.0354(5) Uani 1 1 d . .
C12 C -0.1691(2) 0.2972(2) 0.3586(2) 0.0289(4) Uani 1 1 d . .
N9 N 0.0504(3) 0.0417(2) 0.6832(3) 0.0506(7) Uani 1 1 d . .
H1A H 0.0367 -0.0254 0.6239 0.061 Uiso 1 1 calc R U
H1B H 0.0534 0.0351 0.7572 0.061 Uiso 1 1 calc R U
N16 N 0.3076(9) 0.0128(6) 0.5088(6) 0.156(3) Uani 1 1 d . .
H40A H 0.3816 0.0587 0.5602 0.187 Uiso 1 1 calc R U
H40B H 0.2371 0.0345 0.5116 0.187 Uiso 1 1 calc R U
C10 C 0.2513(3) 0.2186(3) 0.3033(3) 0.0477(7) Uani 1 1 d . .
H10 H 0.3170 0.2932 0.3212 0.057 Uiso 1 1 calc R U
C8 C 0.5261(3) 0.5392(3) 0.9019(2) 0.0344(5) Uani 1 1 d . .
C5 C 0.3577(2) 0.3473(3) 0.7433(2) 0.0330(5) Uani 1 1 d . .
N14 N 0.0742(4) 0.8348(4) 0.9184(3) 0.0659(9) Uani 1 1 d . .
H12A H 0.1512 0.8865 0.9446 0.079 Uiso 1 1 calc R U
H12B H 0.0438 0.7891 0.8423 0.079 Uiso 1 1 calc R U
C9 C 0.0668(3) 0.1530(2) 0.6611(2) 0.0349(5) Uani 1 1 d . .
H9 H 0.0815 0.2234 0.7275 0.042 Uiso 1 1 calc R U
O14 O 0.0376(4) 0.8853(3) 1.1008(3) 0.0863(10) Uani 1 1 d . .
C11 C 0.3474(2) 0.5837(3) 0.4456(2) 0.0323(5) Uani 1 1 d . .
H11 H 0.2811 0.6241 0.4280 0.039 Uiso 1 1 calc R U
N10 N 0.2482(4) 0.1234(4) 0.2152(3) 0.0714(10) Uani 1 1 d . .
H2A H 0.1887 0.0528 0.1962 0.086 Uiso 1 1 calc R U
H2B H 0.3055 0.1306 0.1758 0.086 Uiso 1 1 calc R U
C13 C -0.3073(3) 0.2616(3) 0.2766(3) 0.0513(8) Uani 1 1 d . .
H13A H -0.3463 0.3300 0.2966 0.077 Uiso 1 1 calc R U
H13B H -0.3558 0.1860 0.2898 0.077 Uiso 1 1 calc R U
H13C H -0.3087 0.2460 0.1908 0.077 Uiso 1 1 calc R U
N15 N 0.5191(4) 0.8971(4) 0.1164(4) 0.0715(9) Uani 1 1 d . .
H9A H 0.5664 0.9311 0.0757 0.086 Uiso 1 1 calc R U
H9B H 0.5482 0.8515 0.1632 0.086 Uiso 1 1 calc R U
O16 O 0.3640(5) -0.1403(4) 0.3995(5) 0.1165(15) Uani 1 1 d . .
C16 C 0.3029(9) -0.0779(8) 0.4362(9) 0.124(3) Uani 1 1 d . .
H039 H 0.2158 -0.1148 0.3894 0.149 Uiso 1 1 calc R U
C15 C 0.4081(5) 0.9140(5) 0.1073(5) 0.0766(12) Uani 1 1 d . .
H044 H 0.3610 0.8752 0.1531 0.092 Uiso 1 1 calc R U

loop_
_atom_site_aniso_label
_atom_site_aniso_U_11
_atom_site_aniso_U_22
_atom_site_aniso_U_33
_atom_site_aniso_U_23
_atom_site_aniso_U_13
_atom_site_aniso_U_12
Eu1 0.02672(6) 0.02302(6) 0.01630(6) 0.00601(4) 0.00715(4) 0.00878(4)
F7 0.0543(11) 0.0531(11) 0.0401(9) 0.0118(8) 0.0104(8) -0.0118(8)
C4 0.0337(12) 0.0513(15) 0.0249(11) 0.0165(10) 0.0140(9) 0.0134(11)
O12B 0.0308(8) 0.0279(8) 0.0264(8) 0.0027(6) 0.0098(6) 0.0062(6)
F8 0.0587(11) 0.0613(11) 0.0280(8) 0.0196(7) 0.0134(7) 0.0004(9)
F4 0.0379(9) 0.1119(18) 0.0371(9) 0.0298(10) 0.0189(8) 0.0090(10)
O9 0.0596(12) 0.0305(9) 0.0283(8) 0.0103(7) 0.0147(8) 0.0057(8)
O1 0.0369(9) 0.0387(9) 0.0213(7) 0.0133(7) 0.0114(6) 0.0168(7)
O11 0.0311(8) 0.0401(10) 0.0401(10) 0.0157(8) 0.0134(7) 0.0109(7)
O5A 0.0415(10) 0.0461(11) 0.0310(9) 0.0154(8) -0.0016(8) 0.0106(8)
O12A 0.0404(10) 0.0286(8) 0.0424(10) 0.0007(7) 0.0078(8) 0.0113(7)
O10 0.0513(11) 0.0359(9) 0.0403(10) 0.0102(8) 0.0239(9) 0.0177(8)
F3 0.0365(9) 0.125(2) 0.0290(8) 0.0249(10) 0.0036(7) 0.0027(11)
O2 0.0676(13) 0.0445(10) 0.0282(8) 0.0189(8) 0.0271(9) 0.0332(10)
C1 0.0361(11) 0.0316(11) 0.0189(9) 0.0112(8) 0.0125(8) 0.0113(9)
O5B 0.0587(13) 0.0452(12) 0.0384(11) 0.0052(9) 0.0041(10) 0.0195(10)
C14 0.074(2) 0.054(2) 0.054(2) 0.0064(16) 0.0140(18) 0.0173(18)
C2 0.0382(12) 0.0349(11) 0.0203(9) 0.0119(8) 0.0132(9) 0.0179(9)
O15 0.086(2) 0.112(3) 0.106(3) 0.067(2) 0.061(2) 0.064(2)
C6 0.0287(11) 0.0407(13) 0.0236(10) 0.0106(9) 0.0034(8) 0.0099(9)
C3 0.0342(12) 0.0517(15) 0.0217(10) 0.0130(10) 0.0090(9) 0.0122(11)
N11 0.0376(12) 0.0455(13) 0.0544(15) 0.0214(11) 0.0199(11) 0.0106(10)
C7 0.0326(12) 0.0402(13) 0.0293(11) 0.0124(10) 0.0051(9) 0.0028(10)
C12 0.0320(11) 0.0273(10) 0.0252(10) 0.0053(8) 0.0077(9) 0.0057(8)
N9 0.086(2) 0.0314(11) 0.0403(13) 0.0150(10) 0.0277(13) 0.0118(12)
N16 0.247(9) 0.107(5) 0.100(4) -0.014(3) 0.035(5) 0.078(5)
C10 0.0449(15) 0.0589(19) 0.0398(15) 0.0041(13) 0.0181(12) 0.0175(14)
C8 0.0364(12) 0.0440(14) 0.0254(11) 0.0159(10) 0.0095(9) 0.0092(10)
C5 0.0327(11) 0.0418(13) 0.0232(10) 0.0109(9) 0.0065(9) 0.0075(10)
N14 0.083(2) 0.079(2) 0.0373(14) 0.0028(14) 0.0187(15) 0.0360(19)
C9 0.0487(14) 0.0280(11) 0.0290(11) 0.0082(9) 0.0143(10) 0.0086(10)
O14 0.116(3) 0.088(2) 0.0533(16) 0.0037(15) 0.0462(18) 0.014(2)
C11 0.0308(11) 0.0388(12) 0.0286(11) 0.0094(9) 0.0099(9) 0.0104(9)
N10 0.072(2) 0.084(2) 0.0575(19) -0.0059(17) 0.0286(16) 0.0330(19)
C13 0.0382(14) 0.0522(18) 0.0468(16) -0.0047(14) -0.0004(12) 0.0098(13)
N15 0.087(3) 0.074(2) 0.070(2) 0.0339(18) 0.0265(19) 0.038(2)
O16 0.127(4) 0.067(2) 0.152(4) 0.016(2) 0.029(3) 0.048(2)
C16 0.146(6) 0.113(5) 0.170(8) 0.068(5) 0.084(6) 0.080(5)
C15 0.099(3) 0.082(3) 0.078(3) 0.037(2) 0.050(3) 0.043(3)

loop_
_atom_type_symbol
_atom_type_description
_atom_type_scat_dispersion_real
_atom_type_scat_dispersion_imag
_atom_type_scat_source
C C 0.0033 0.0016 'International Tables Vol C Tables 4.2.6.8 and 6.1.1.4'
H H 0.0000 0.0000 'International Tables Vol C Tables 4.2.6.8 and 6.1.1.4'
N N 0.0061 0.0033 'International Tables Vol C Tables 4.2.6.8 and 6.1.1.4'
O O 0.0106 0.0060 'International Tables Vol C Tables 4.2.6.8 and 6.1.1.4'
F F 0.0171 0.0103 'International Tables Vol C Tables 4.2.6.8 and 6.1.1.4'
Eu Eu -0.1578 3.6682 'International Tables Vol C Tables 4.2.6.8 and 6.1.1.4'

loop_
_geom_angle_atom_site_label_1
_geom_angle_atom_site_label_2
_geom_angle_atom_site_label_3
_geom_angle
_geom_angle_site_symmetry_1
_geom_angle_site_symmetry_3
O5A Eu1 O12B 90.73(7) . 2_566
O5A Eu1 O10 94.03(8) . .
O12B Eu1 O10 142.76(6) 2_566 .
O5A Eu1 O9 76.18(7) . .
O12B Eu1 O9 144.72(6) 2_566 .
O10 Eu1 O9 71.75(7) . .
O5A Eu1 O1 137.97(7) . .
O12B Eu1 O1 76.54(6) 2_566 .
O10 Eu1 O1 75.36(6) . .
O9 Eu1 O1 133.94(6) . .
O5A Eu1 O2 74.11(8) . .
O12B Eu1 O2 72.81(6) 2_566 .
O10 Eu1 O2 143.70(7) . .
O9 Eu1 O2 72.12(7) . .
O1 Eu1 O2 135.52(6) . .
O5A Eu1 O11 67.80(7) . .
O12B Eu1 O11 75.49(6) 2_566 .
O10 Eu1 O11 72.33(7) . .
O9 Eu1 O11 126.13(7) . .
O1 Eu1 O11 70.24(6) . .
O2 Eu1 O11 129.31(7) . .
O5A Eu1 O12A 145.71(7) . .
O12B Eu1 O12A 118.75(6) 2_566 .
O10 Eu1 O12A 73.46(7) . .
O9 Eu1 O12A 69.60(7) . .
O1 Eu1 O12A 70.73(7) . .
O2 Eu1 O12A 96.98(7) . .
O11 Eu1 O12A 133.06(7) . .
O5A Eu1 O12B 142.72(7) . .
O12B Eu1 O12B 70.46(6) 2_566 .
O10 Eu1 O12B 120.63(6) . .
O9 Eu1 O12B 100.52(7) . .
O1 Eu1 O12B 70.08(6) . .
O2 Eu1 O12B 69.71(6) . .
O11 Eu1 O12B 132.30(6) . .
O12A Eu1 O12B 50.30(6) . .
O5A Eu1 C12 154.93(7) . .
O12B Eu1 C12 94.70(6) 2_566 .
O10 Eu1 C12 96.30(7) . .
O9 Eu1 C12 85.47(7) . .
O1 Eu1 C12 66.98(6) . .
O2 Eu1 C12 84.16(7) . .
O11 Eu1 C12 137.22(6) . .
O12A Eu1 C12 24.75(6) . .
O12B Eu1 C12 25.61(6) . .
O5A Eu1 Eu1 121.06(5) . 2_566
O12B Eu1 Eu1 37.03(4) 2_566 2_566
O10 Eu1 Eu1 142.27(5) . 2_566
O9 Eu1 Eu1 126.43(5) . 2_566
O1 Eu1 Eu1 69.28(4) . 2_566
O2 Eu1 Eu1 66.77(4) . 2_566
O11 Eu1 Eu1 106.47(4) . 2_566
O12A Eu1 Eu1 82.70(4) . 2_566
O12B Eu1 Eu1 33.43(4) . 2_566
C12 Eu1 Eu1 58.10(5) . 2_566
F4 C4 C2 119.8(2) . .
F4 C4 C3 118.6(2) . 2_565
C2 C4 C3 121.5(2) . 2_565
C12 O12B Eu1 150.40(16) . 2_566
C12 O12B Eu1 92.92(14) . .
Eu1 O12B Eu1 109.54(6) 2_566 .
C9 O9 Eu1 129.56(17) . .
C1 O1 Eu1 134.80(15) . .
C11 O11 Eu1 127.44(17) . .
C5 O5A Eu1 147.03(19) . .
C12 O12A Eu1 96.92(14) . .
C10 O10 Eu1 137.2(2) . .
C1 O2 Eu1 138.31(16) 2_566 .
O2 C1 O1 128.5(2) 2_566 .
O2 C1 C2 116.2(2) 2_566 .
O1 C1 C2 115.2(2) . .
O14 C14 N14 125.4(4) . .
O14 C14 H14 117.3 . .
N14 C14 H14 117.3 . .
C3 C2 C4 117.0(2) . .
C3 C2 C1 122.3(2) . .
C4 C2 C1 120.6(2) . .
C7 C6 C8 116.6(2) . .
C7 C6 C5 121.5(2) . .
C8 C6 C5 121.8(2) . .
F3 C3 C2 120.0(2) . .
F3 C3 C4 118.5(2) . 2_565
C2 C3 C4 121.4(2) . 2_565
C11 N11 H3A 120.0 . .
C11 N11 H3B 120.0 . .
H3A N11 H3B 120.0 . .
F7 C7 C6 119.7(2) . .
F7 C7 C8 118.4(2) . 2_667
C6 C7 C8 121.8(2) . 2_667
O12A C12 O12B 119.6(2) . .
O12A C12 C13 121.1(2) . .
O12B C12 C13 119.3(2) . .
O12A C12 Eu1 58.32(13) . .
O12B C12 Eu1 61.47(12) . .
C13 C12 Eu1 174.9(2) . .
C9 N9 H1A 120.0 . .
C9 N9 H1B 120.0 . .
H1A N9 H1B 120.0 . .
C16 N16 H40A 120.0 . .
C16 N16 H40B 120.0 . .
H40A N16 H40B 120.0 . .
O10 C10 N10 125.1(4) . .
O10 C10 H10 117.5 . .
N10 C10 H10 117.5 . .
F8 C8 C7 118.4(2) . 2_667
F8 C8 C6 120.0(2) . .
C7 C8 C6 121.6(2) 2_667 .
O5B C5 O5A 127.4(2) . .
O5B C5 C6 117.0(2) . .
O5A C5 C6 115.5(2) . .
C14 N14 H12A 120.0 . .
C14 N14 H12B 120.0 . .
H12A N14 H12B 120.0 . .
O9 C9 N9 124.7(3) . .
O9 C9 H9 117.6 . .
N9 C9 H9 117.6 . .
O11 C11 N11 124.0(3) . .
O11 C11 H11 118.0 . .
N11 C11 H11 118.0 . .
C10 N10 H2A 120.0 . .
C10 N10 H2B 120.0 . .
H2A N10 H2B 120.0 . .
C12 C13 H13A 109.5 . .
C12 C13 H13B 109.5 . .
H13A C13 H13B 109.5 . .
C12 C13 H13C 109.5 . .
H13A C13 H13C 109.5 . .
H13B C13 H13C 109.5 . .
C15 N15 H9A 120.0 . .
C15 N15 H9B 120.0 . .
H9A N15 H9B 120.0 . .
O16 C16 N16 144.3(11) . .
O16 C16 H039 107.9 . .
N16 C16 H039 107.9 . .
O15 C15 N15 126.8(5) . .
O15 C15 H044 116.6 . .
N15 C15 H044 116.6 . .

loop_
_geom_bond_atom_site_label_1
_geom_bond_atom_site_label_2
_geom_bond_distance
_geom_bond_site_symmetry_2
Eu1 O5A 2.3552(18) .
Eu1 O12B 2.3723(17) 2_566
Eu1 O10 2.4210(19) .
Eu1 O9 2.4502(19) .
Eu1 O1 2.4587(16) .
Eu1 O2 2.4590(18) .
Eu1 O11 2.5044(18) .
Eu1 O12A 2.5274(19) .
Eu1 O12B 2.5936(17) .
Eu1 C12 2.948(2) .
Eu1 Eu1 4.0585(3) 2_566
F7 C7 1.348(3) .
C4 F4 1.342(3) .
C4 C2 1.377(4) .
C4 C3 1.382(3) 2_565
O12B C12 1.276(3) .
O12B Eu1 2.3723(17) 2_566
F8 C8 1.345(3) .
O9 C9 1.233(3) .
O1 C1 1.242(3) .
O11 C11 1.237(3) .
O5A C5 1.247(3) .
O12A C12 1.244(3) .
O10 C10 1.229(4) .
F3 C3 1.338(3) .
O2 C1 1.241(3) 2_566
C1 O2 1.241(3) 2_566
C1 C2 1.527(3) .
O5B C5 1.224(4) .
C14 O14 1.203(5) .
C14 N14 1.282(6) .
C14 H14 0.9300 .
C2 C3 1.373(3) .
O15 C15 1.240(5) .
C6 C7 1.374(3) .
C6 C8 1.377(4) .
C6 C5 1.525(3) .
C3 C4 1.382(3) 2_565
N11 C11 1.309(3) .
N11 H3A 0.8600 .
N11 H3B 0.8600 .
C7 C8 1.375(4) 2_667
C12 C13 1.494(4) .
N9 C9 1.299(3) .
N9 H1A 0.8600 .
N9 H1B 0.8600 .
N16 C16 1.153(9) .
N16 H40A 0.8600 .
N16 H40B 0.8600 .
C10 N10 1.295(4) .
C10 H10 0.9300 .
C8 C7 1.375(4) 2_667
N14 H12A 0.8600 .
N14 H12B 0.8600 .
C9 H9 0.9300 .
C11 H11 0.9300 .
N10 H2A 0.8600 .
N10 H2B 0.8600 .
C13 H13A 0.9600 .
C13 H13B 0.9600 .
C13 H13C 0.9600 .
N15 C15 1.249(6) .
N15 H9A 0.8600 .
N15 H9B 0.8600 .
O16 C16 1.146(7) .
C16 H039 0.9300 .
C15 H044 0.9300 .
